data_2217252
loop_
_publ_author_name
'Liu, Xiao-Lan'
'Tong, Ben-Wan'
'Zhao, Yue'
'Ye, Jun'
'Liu, Yong-Hong'

_publ_section_title
;
 Benzyl
 5-ferrocenyl-3-(4-methylphenyl)-2-pyrazoline-1-dithiocarboxylate
;
_journal_coeditor_code PV2048
_journal_issue 1
_journal_name_full 'Acta Crystallographica Section E'
_journal_page_first m209
_journal_page_last m209
_journal_paper_doi 10.1107/S1600536807066536
_journal_volume 64
_journal_year 2008
_chemical_formula_iupac '[Fe (C5 H5) (C23 H21 N2 S2)]'
_chemical_formula_moiety 'C28 H26 Fe N2 S2'
_chemical_formula_sum 'C28 H26 Fe N2 S2'
_chemical_formula_weight 510.50
_chemical_melting_point 345(2)
_chemical_name_systematic
;
Benzyl 5-ferrocenyl-3-(4-methylphenyl)-2-pyrazoline-1-dithiocarboxylate
;
_space_group_IT_number 2
_symmetry_cell_setting triclinic
_symmetry_space_group_name_Hall '-P 1'
_symmetry_space_group_name_H-M 'P -1'
_atom_sites_solution_hydrogens geom
_atom_sites_solution_primary direct
_atom_sites_solution_secondary difmap
_audit_creation_method SHELXL-97
_cell_angle_alpha 99.370(10)
_cell_angle_beta 101.55(2)
_cell_angle_gamma 96.120(10)
_cell_formula_units_Z 2
_cell_length_a 9.1780(10)
_cell_length_b 10.468(2)
_cell_length_c 13.216(2)
_cell_measurement_reflns_used 7052
_cell_measurement_temperature 296(2)
_cell_measurement_theta_max 27.6
_cell_measurement_theta_min 2.3
_cell_volume 1214.6(3)
_computing_cell_refinement 'SMART (Bruker, 2002)'
_computing_data_collection 'SMART (Bruker, 2002)'
_computing_data_reduction 'SAINT (Bruker, 2002)'
_computing_molecular_graphics 'PLATON (Spek, 2003)'
_computing_publication_material 'SHELXTL (Bruker, 2002)'
_computing_structure_refinement 'SHELXL97 (Sheldrick, 1997)'
_computing_structure_solution 'SHELXS97 (Sheldrick, 1990)'
_diffrn_ambient_temperature 296(2)
_diffrn_measured_fraction_theta_full 0.992
_diffrn_measured_fraction_theta_max 0.992
_diffrn_measurement_device_type 'Bruker SMART APEX CCD area-detector'
_diffrn_measurement_method '\f and \w'
_diffrn_radiation_monochromator graphite
_diffrn_radiation_source 'fine-focus sealed tube'
_diffrn_radiation_type MoK\a
_diffrn_radiation_wavelength 0.71073
_diffrn_reflns_av_R_equivalents 0.0188
_diffrn_reflns_av_sigmaI/netI 0.0251
_diffrn_reflns_limit_h_max 10
_diffrn_reflns_limit_h_min -10
_diffrn_reflns_limit_k_max 12
_diffrn_reflns_limit_k_min -12
_diffrn_reflns_limit_l_max 15
_diffrn_reflns_limit_l_min -15
_diffrn_reflns_number 10742
_diffrn_reflns_theta_full 25.00
_diffrn_reflns_theta_max 27.65
_diffrn_reflns_theta_min 2.3
_exptl_absorpt_coefficient_mu 0.812
_exptl_absorpt_correction_T_max 0.8051
_exptl_absorpt_correction_T_min 0.7760
_exptl_absorpt_correction_type multi-scan
_exptl_absorpt_process_details '(SADABS; Bruker, 2002)'
_exptl_crystal_colour yellow
_exptl_crystal_density_diffrn 1.396
_exptl_crystal_density_method 'not measured'
_exptl_crystal_description block
_exptl_crystal_F_000 532.0
_exptl_crystal_size_max 0.33
_exptl_crystal_size_mid 0.31
_exptl_crystal_size_min 0.28
_refine_diff_density_max 0.438
_refine_diff_density_min -0.222
_refine_ls_extinction_method none
_refine_ls_goodness_of_fit_ref 0.986
_refine_ls_hydrogen_treatment constr
_refine_ls_matrix_type full
_refine_ls_number_parameters 299
_refine_ls_number_reflns 5528
_refine_ls_number_restraints 0
_refine_ls_restrained_S_all 1.003
_refine_ls_R_factor_all 0.0279
_refine_ls_R_factor_gt 0.0284
_refine_ls_shift/su_max 0.007
_refine_ls_shift/su_mean 0.000
_refine_ls_structure_factor_coef Fsqd
_refine_ls_weighting_details 'calc w=1/[\s^2^(Fo^2^)+(0.0552P)^2^+0.4985P] where P=(Fo^2^+2Fc^2^)/3'
_refine_ls_weighting_scheme calc
_refine_ls_wR_factor_gt 0.0815
_refine_ls_wR_factor_ref 0.0879
_reflns_number_gt 5035
_reflns_number_total 5528
_reflns_threshold_expression I>2\s(I)
_cod_data_source_file pv2048.cif
_cod_data_source_block I
_cod_original_sg_symbol_Hall '- P 1'
_cod_database_code 2217252
_cod_database_fobs_code 2217252

loop_
_symmetry_equiv_pos_as_xyz
'x, y, z'
'-x, -y, -z'

loop_
_atom_site_type_symbol
_atom_site_label
_atom_site_fract_x
_atom_site_fract_y
_atom_site_fract_z
_atom_site_U_iso_or_equiv
_atom_site_adp_type
_atom_site_calc_flag
_atom_site_refinement_flags
_atom_site_occupancy
Fe Fe1 0.56551(3) -0.22018(2) 0.364537(18) 0.02183(10) Uani d . 1
S S1 0.64012(5) 0.30267(4) 0.12369(4) 0.02864(13) Uani d . 1
S S2 0.72753(5) 0.03133(4) 0.06920(3) 0.02501(12) Uani d . 1
N N1 0.52328(15) 0.09334(13) 0.17619(11) 0.0209(3) Uani d . 1
N N2 0.43248(16) 0.18040(13) 0.21361(11) 0.0219(3) Uani d . 1
C C5 0.3598(2) -0.28594(18) 0.38988(16) 0.0310(4) Uani d . 1
H H5 0.2866 -0.2347 0.4034 0.037 Uiso calc R 1
C C4 0.4760(2) -0.31695(18) 0.46642(16) 0.0322(4) Uani d . 1
H H4 0.4920 -0.2897 0.5388 0.039 Uiso calc R 1
C C3 0.5633(2) -0.39647(18) 0.41353(16) 0.0342(4) Uani d . 1
H H3 0.6465 -0.4305 0.4452 0.041 Uiso calc R 1
C C2 0.5017(2) -0.41532(18) 0.30377(16) 0.0351(4) Uani d . 1
H H2 0.5376 -0.4637 0.2509 0.042 Uiso calc R 1
C C1 0.3750(2) -0.34678(18) 0.28908(16) 0.0324(4) Uani d . 1
H H1 0.3133 -0.3427 0.2250 0.039 Uiso calc R 1
C C6 0.6003(2) -0.01980(17) 0.39096(14) 0.0262(4) Uani d . 1
H H6 0.5385 0.0357 0.4175 0.031 Uiso calc R 1
C C7 0.7219(2) -0.06716(19) 0.45157(15) 0.0340(4) Uani d . 1
H H7 0.7534 -0.0483 0.5245 0.041 Uiso calc R 1
C C8 0.7865(2) -0.1481(2) 0.38121(17) 0.0365(5) Uani d . 1
H H8 0.8680 -0.1917 0.4001 0.044 Uiso calc R 1
C C9 0.7059(2) -0.15140(18) 0.27690(15) 0.0287(4) Uani d . 1
H H9 0.7257 -0.1972 0.2158 0.034 Uiso calc R 1
C C10 0.58923(19) -0.07210(16) 0.28218(13) 0.0218(3) Uani d . 1
C C11 0.47914(18) -0.04276(16) 0.19133(13) 0.0212(3) Uani d . 1
H H11 0.4742 -0.1063 0.1271 0.025 Uiso calc R 1
C C12 0.32107(19) -0.03292(16) 0.21151(14) 0.0230(4) Uani d . 1
H H12A 0.2439 -0.0746 0.1500 0.028 Uiso calc R 1
H H12B 0.3063 -0.0725 0.2708 0.028 Uiso calc R 1
C C13 0.31983(18) 0.11285(16) 0.23500(12) 0.0211(3) Uani d . 1
C C14 0.20317(18) 0.17603(17) 0.27623(13) 0.0219(3) Uani d . 1
C C15 0.0737(2) 0.10168(18) 0.28749(14) 0.0271(4) Uani d . 1
H H15 0.0607 0.0111 0.2677 0.033 Uiso calc R 1
C C16 -0.0357(2) 0.16144(19) 0.32793(14) 0.0309(4) Uani d . 1
H H16 -0.1212 0.1103 0.3349 0.037 Uiso calc R 1
C C17 -0.0196(2) 0.2960(2) 0.35799(14) 0.0309(4) Uani d . 1
C C18 0.1102(2) 0.37050(18) 0.34690(14) 0.0296(4) Uani d . 1
H H18 0.1230 0.4611 0.3671 0.036 Uiso calc R 1
C C19 0.2197(2) 0.31208(17) 0.30645(14) 0.0260(4) Uani d . 1
H H19 0.3048 0.3635 0.2993 0.031 Uiso calc R 1
C C20 -0.1389(2) 0.3607(3) 0.40227(19) 0.0483(6) Uani d . 1
H H20A -0.2364 0.3153 0.3658 0.072 Uiso calc R 1
H H20B -0.1313 0.4502 0.3934 0.072 Uiso calc R 1
H H20C -0.1246 0.3576 0.4758 0.072 Uiso calc R 1
C C21 0.62648(18) 0.13289(16) 0.12474(13) 0.0210(3) Uani d . 1
C C22 0.7966(2) 0.32849(18) 0.06058(17) 0.0356(5) Uani d . 1
H H22A 0.8841 0.2976 0.0978 0.043 Uiso calc R 1
H H22B 0.7706 0.2810 -0.0115 0.043 Uiso calc R 1
C C23 0.8295(2) 0.47341(17) 0.06311(14) 0.0263(4) Uani d . 1
C C28 0.7407(2) 0.5341(2) -0.00745(16) 0.0370(5) Uani d . 1
H H28 0.6566 0.4858 -0.0549 0.044 Uiso calc R 1
C C27 0.7770(3) 0.6667(2) -0.00738(18) 0.0442(5) Uani d . 1
H H27 0.7181 0.7062 -0.0557 0.053 Uiso calc R 1
C C26 0.8997(2) 0.73954(19) 0.06398(19) 0.0405(5) Uani d . 1
H H26 0.9246 0.8279 0.0636 0.049 Uiso calc R 1
C C25 0.9849(2) 0.6807(2) 0.13578(19) 0.0408(5) Uani d . 1
H H25 1.0664 0.7300 0.1853 0.049 Uiso calc R 1
C C24 0.9504(2) 0.54858(19) 0.13486(17) 0.0344(4) Uani d . 1
H H24 1.0097 0.5098 0.1834 0.041 Uiso calc R 1

loop_
_atom_site_aniso_label
_atom_site_aniso_U_11
_atom_site_aniso_U_22
_atom_site_aniso_U_33
_atom_site_aniso_U_12
_atom_site_aniso_U_13
_atom_site_aniso_U_23
Fe1 0.02452(15) 0.02086(15) 0.02275(15) 0.00548(10) 0.00666(11) 0.00855(10)
S1 0.0313(2) 0.0201(2) 0.0413(3) 0.00543(17) 0.0205(2) 0.00872(19)
S2 0.0281(2) 0.0247(2) 0.0256(2) 0.00900(17) 0.01053(18) 0.00548(17)
N1 0.0250(7) 0.0185(7) 0.0220(7) 0.0066(5) 0.0085(6) 0.0057(5)
N2 0.0242(7) 0.0224(7) 0.0221(7) 0.0077(6) 0.0085(6) 0.0064(6)
C5 0.0291(9) 0.0274(9) 0.0412(11) 0.0029(7) 0.0142(8) 0.0125(8)
C4 0.0403(11) 0.0297(10) 0.0319(10) 0.0035(8) 0.0138(8) 0.0148(8)
C3 0.0408(11) 0.0239(9) 0.0443(12) 0.0099(8) 0.0121(9) 0.0180(8)
C2 0.0442(11) 0.0213(9) 0.0415(11) 0.0056(8) 0.0147(9) 0.0040(8)
C1 0.0332(10) 0.0254(9) 0.0361(11) -0.0019(8) 0.0038(8) 0.0075(8)
C6 0.0326(9) 0.0209(8) 0.0240(9) 0.0000(7) 0.0053(7) 0.0049(7)
C7 0.0351(10) 0.0348(10) 0.0268(10) -0.0067(8) -0.0032(8) 0.0108(8)
C8 0.0236(9) 0.0423(11) 0.0481(12) 0.0062(8) 0.0046(8) 0.0248(10)
C9 0.0270(9) 0.0308(10) 0.0356(10) 0.0082(7) 0.0144(8) 0.0153(8)
C10 0.0239(8) 0.0201(8) 0.0239(9) 0.0021(6) 0.0076(7) 0.0092(7)
C11 0.0268(9) 0.0172(8) 0.0205(8) 0.0040(6) 0.0059(7) 0.0049(6)
C12 0.0229(8) 0.0213(8) 0.0254(9) 0.0027(6) 0.0045(7) 0.0071(7)
C13 0.0228(8) 0.0230(8) 0.0175(8) 0.0027(7) 0.0024(6) 0.0070(6)
C14 0.0220(8) 0.0265(9) 0.0182(8) 0.0054(7) 0.0035(6) 0.0069(7)
C15 0.0267(9) 0.0270(9) 0.0270(9) 0.0011(7) 0.0051(7) 0.0059(7)
C16 0.0214(9) 0.0424(11) 0.0280(9) -0.0021(8) 0.0073(7) 0.0060(8)
C17 0.0268(9) 0.0444(11) 0.0221(9) 0.0080(8) 0.0075(7) 0.0032(8)
C18 0.0331(10) 0.0283(9) 0.0277(9) 0.0078(8) 0.0082(8) 0.0020(7)
C19 0.0250(9) 0.0260(9) 0.0287(9) 0.0034(7) 0.0084(7) 0.0074(7)
C20 0.0334(11) 0.0616(15) 0.0477(13) 0.0092(10) 0.0175(10) -0.0079(11)
C21 0.0222(8) 0.0217(8) 0.0190(8) 0.0035(6) 0.0030(6) 0.0054(6)
C22 0.0384(11) 0.0265(10) 0.0497(12) 0.0037(8) 0.0282(9) 0.0076(9)
C23 0.0271(9) 0.0252(9) 0.0320(10) 0.0048(7) 0.0171(8) 0.0077(7)
C28 0.0345(10) 0.0428(12) 0.0327(11) 0.0070(9) 0.0050(8) 0.0066(9)
C27 0.0503(13) 0.0474(13) 0.0487(13) 0.0257(11) 0.0184(10) 0.0276(10)
C26 0.0370(11) 0.0266(10) 0.0701(15) 0.0109(8) 0.0301(11) 0.0178(10)
C25 0.0266(10) 0.0321(11) 0.0620(14) 0.0017(8) 0.0098(9) 0.0055(10)
C24 0.0290(10) 0.0342(10) 0.0439(11) 0.0074(8) 0.0086(8) 0.0159(9)

loop_
_atom_type_symbol
_atom_type_description
_atom_type_scat_dispersion_real
_atom_type_scat_dispersion_imag
_atom_type_scat_source
C C 0.0033 0.0016 'International Tables Vol C Tables 4.2.6.8 and 6.1.1.4'
H H 0.0000 0.0000 'International Tables Vol C Tables 4.2.6.8 and 6.1.1.4'
Fe Fe 0.3463 0.8444 'International Tables Vol C Tables 4.2.6.8 and 6.1.1.4'
N N 0.0061 0.0033 'International Tables Vol C Tables 4.2.6.8 and 6.1.1.4'
S S 0.1246 0.1234 'International Tables Vol C Tables 4.2.6.8 and 6.1.1.4'

loop_
_geom_angle_atom_site_label_1
_geom_angle_atom_site_label_2
_geom_angle_atom_site_label_3
_geom_angle
C8 Fe1 C2 116.95(9)
C8 Fe1 C1 151.92(9)
C2 Fe1 C1 40.85(8)
C8 Fe1 C9 40.66(8)
C2 Fe1 C9 106.49(8)
C1 Fe1 C9 118.79(8)
C8 Fe1 C6 68.20(8)
C2 Fe1 C6 166.18(8)
C1 Fe1 C6 129.18(7)
C9 Fe1 C6 68.42(7)
C8 Fe1 C7 40.49(9)
C2 Fe1 C7 151.03(8)
C1 Fe1 C7 166.78(8)
C9 Fe1 C7 68.41(8)
C6 Fe1 C7 40.62(8)
C8 Fe1 C5 164.95(8)
C2 Fe1 C5 68.37(8)
C1 Fe1 C5 40.57(8)
C9 Fe1 C5 153.95(8)
C6 Fe1 C5 110.18(7)
C7 Fe1 C5 128.59(8)
C8 Fe1 C10 68.59(7)
C2 Fe1 C10 127.05(8)
C1 Fe1 C10 108.77(7)
C9 Fe1 C10 40.81(7)
C6 Fe1 C10 40.88(7)
C7 Fe1 C10 68.72(7)
C5 Fe1 C10 120.71(7)
C8 Fe1 C3 106.16(8)
C2 Fe1 C3 40.56(8)
C1 Fe1 C3 68.31(8)
C9 Fe1 C3 125.60(8)
C6 Fe1 C3 152.81(8)
C7 Fe1 C3 117.78(8)
C5 Fe1 C3 68.04(8)
C10 Fe1 C3 164.02(8)
C8 Fe1 C4 126.35(8)
C2 Fe1 C4 68.10(8)
C1 Fe1 C4 68.15(8)
C9 Fe1 C4 163.37(8)
C6 Fe1 C4 120.38(8)
C7 Fe1 C4 108.22(8)
C5 Fe1 C4 40.46(8)
C10 Fe1 C4 154.75(7)
C3 Fe1 C4 40.27(8)
C21 S1 C22 101.89(8)
C21 N1 N2 120.26(13)
C21 N1 C11 127.22(14)
N2 N1 C11 112.25(12)
C13 N2 N1 108.02(13)
C1 C5 C4 108.06(17)
C1 C5 Fe1 69.59(11)
C4 C5 Fe1 69.98(11)
C1 C5 H5 126.0
C4 C5 H5 126.0
Fe1 C5 H5 126.0
C3 C4 C5 108.19(17)
C3 C4 Fe1 69.76(10)
C5 C4 Fe1 69.56(10)
C3 C4 H4 125.9
C5 C4 H4 125.9
Fe1 C4 H4 126.4
C4 C3 C2 108.20(17)
C4 C3 Fe1 69.97(10)
C2 C3 Fe1 69.46(10)
C4 C3 H3 125.9
C2 C3 H3 125.9
Fe1 C3 H3 126.2
C3 C2 C1 107.78(18)
C3 C2 Fe1 69.98(11)
C1 C2 Fe1 69.60(10)
C3 C2 H2 126.1
C1 C2 H2 126.1
Fe1 C2 H2 125.9
C5 C1 C2 107.77(18)
C5 C1 Fe1 69.84(11)
C2 C1 Fe1 69.54(11)
C5 C1 H1 126.1
C2 C1 H1 126.1
Fe1 C1 H1 126.1
C7 C6 C10 108.33(16)
C7 C6 Fe1 69.69(10)
C10 C6 Fe1 69.64(9)
C7 C6 H6 125.8
C10 C6 H6 125.8
Fe1 C6 H6 126.4
C8 C7 C6 107.85(17)
C8 C7 Fe1 69.53(11)
C6 C7 Fe1 69.69(10)
C8 C7 H7 126.1
C6 C7 H7 126.1
Fe1 C7 H7 126.3
C7 C8 C9 108.51(17)
C7 C8 Fe1 69.98(11)
C9 C8 Fe1 69.85(10)
C7 C8 H8 125.7
C9 C8 H8 125.7
Fe1 C8 H8 126.0
C8 C9 C10 108.07(17)
C8 C9 Fe1 69.49(11)
C10 C9 Fe1 69.73(9)
C8 C9 H9 126.0
C10 C9 H9 126.0
Fe1 C9 H9 126.4
C9 C10 C6 107.23(15)
C9 C10 C11 127.04(15)
C6 C10 C11 125.67(15)
C9 C10 Fe1 69.46(9)
C6 C10 Fe1 69.47(9)
C11 C10 Fe1 128.36(11)
N1 C11 C10 109.61(13)
N1 C11 C12 100.44(12)
C10 C11 C12 114.22(14)
N1 C11 H11 110.7
C10 C11 H11 110.7
C12 C11 H11 110.7
C13 C12 C11 102.75(13)
C13 C12 H12A 111.2
C11 C12 H12A 111.2
C13 C12 H12B 111.2
C11 C12 H12B 111.2
H12A C12 H12B 109.1
N2 C13 C14 121.50(15)
N2 C13 C12 113.60(15)
C14 C13 C12 124.88(14)
C15 C14 C19 118.43(16)
C15 C14 C13 120.79(15)
C19 C14 C13 120.77(15)
C16 C15 C14 120.77(17)
C16 C15 H15 119.6
C14 C15 H15 119.6
C17 C16 C15 120.92(17)
C17 C16 H16 119.5
C15 C16 H16 119.5
C16 C17 C18 118.34(17)
C16 C17 C20 120.75(18)
C18 C17 C20 120.91(19)
C19 C18 C17 121.25(17)
C19 C18 H18 119.4
C17 C18 H18 119.4
C18 C19 C14 120.30(16)
C18 C19 H19 119.9
C14 C19 H19 119.9
C17 C20 H20A 109.5
C17 C20 H20B 109.5
H20A C20 H20B 109.5
C17 C20 H20C 109.5
H20A C20 H20C 109.5
H20B C20 H20C 109.5
N1 C21 S2 122.65(13)
N1 C21 S1 112.19(12)
S2 C21 S1 125.16(10)
C23 C22 S1 107.43(12)
C23 C22 H22A 110.2
S1 C22 H22A 110.2
C23 C22 H22B 110.2
S1 C22 H22B 110.2
H22A C22 H22B 108.5
C24 C23 C28 118.41(17)
C24 C23 C22 120.43(17)
C28 C23 C22 121.16(18)
C23 C28 C27 120.40(19)
C23 C28 H28 119.8
C27 C28 H28 119.8
C26 C27 C28 120.19(19)
C26 C27 H27 119.9
C28 C27 H27 119.9
C25 C26 C27 119.51(18)
C25 C26 H26 120.2
C27 C26 H26 120.2
C26 C25 C24 120.4(2)
C26 C25 H25 119.8
C24 C25 H25 119.8
C23 C24 C25 121.06(19)
C23 C24 H24 119.5
C25 C24 H24 119.5

loop_
_geom_bond_atom_site_label_1
_geom_bond_atom_site_label_2
_geom_bond_distance
Fe1 C8 2.0428(19)
Fe1 C2 2.0452(19)
Fe1 C1 2.0460(19)
Fe1 C9 2.0474(18)
Fe1 C6 2.0488(17)
Fe1 C7 2.0487(19)
Fe1 C5 2.0493(18)
Fe1 C10 2.0510(16)
Fe1 C3 2.0521(18)
Fe1 C4 2.0549(18)
S1 C21 1.7708(17)
S1 C22 1.8167(18)
S2 C21 1.6608(17)
N1 C21 1.340(2)
N1 N2 1.3964(19)
N1 C11 1.495(2)
N2 C13 1.294(2)
C5 C1 1.420(3)
C5 C4 1.419(3)
C5 H5 0.9300
C4 C3 1.414(3)
C4 H4 0.9300
C3 C2 1.420(3)
C3 H3 0.9300
C2 C1 1.428(3)
C2 H2 0.9300
C1 H1 0.9300
C6 C7 1.422(3)
C6 C10 1.432(2)
C6 H6 0.9300
C7 C8 1.416(3)
C7 H7 0.9300
C8 C9 1.421(3)
C8 H8 0.9300
C9 C10 1.429(2)
C9 H9 0.9300
C10 C11 1.502(2)
C11 C12 1.538(2)
C11 H11 0.9800
C12 C13 1.509(2)
C12 H12A 0.9700
C12 H12B 0.9700
C13 C14 1.466(2)
C14 C15 1.397(2)
C14 C19 1.398(2)
C15 C16 1.388(3)
C15 H15 0.9300
C16 C17 1.383(3)
C16 H16 0.9300
C17 C18 1.399(3)
C17 C20 1.512(3)
C18 C19 1.382(3)
C18 H18 0.9300
C19 H19 0.9300
C20 H20A 0.9600
C20 H20B 0.9600
C20 H20C 0.9600
C22 C23 1.508(2)
C22 H22A 0.9700
C22 H22B 0.9700
C23 C24 1.378(3)
C23 C28 1.392(3)
C28 C27 1.392(3)
C28 H28 0.9300
C27 C26 1.377(3)
C27 H27 0.9300
C26 C25 1.374(3)
C26 H26 0.9300
C25 C24 1.383(3)
C25 H25 0.9300
C24 H24 0.9300

loop_
_geom_torsion_atom_site_label_1
_geom_torsion_atom_site_label_2
_geom_torsion_atom_site_label_3
_geom_torsion_atom_site_label_4
_geom_torsion
C21 N1 N2 C13 163.81(15)
C11 N1 N2 C13 -10.50(18)
C8 Fe1 C5 C1 -151.8(3)
C2 Fe1 C5 C1 -38.01(11)
C9 Fe1 C5 C1 45.3(2)
C6 Fe1 C5 C1 127.27(11)
C7 Fe1 C5 C1 169.42(11)
C10 Fe1 C5 C1 83.21(12)
C3 Fe1 C5 C1 -81.85(12)
C4 Fe1 C5 C1 -119.19(16)
C8 Fe1 C5 C4 -32.6(3)
C2 Fe1 C5 C4 81.18(12)
C1 Fe1 C5 C4 119.19(16)
C9 Fe1 C5 C4 164.52(16)
C6 Fe1 C5 C4 -113.54(12)
C7 Fe1 C5 C4 -71.39(14)
C10 Fe1 C5 C4 -157.60(11)
C3 Fe1 C5 C4 37.34(12)
C1 C5 C4 C3 0.1(2)
Fe1 C5 C4 C3 -59.26(13)
C1 C5 C4 Fe1 59.39(12)
C8 Fe1 C4 C3 -70.49(15)
C2 Fe1 C4 C3 37.61(12)
C1 Fe1 C4 C3 81.79(13)
C9 Fe1 C4 C3 -36.3(3)
C6 Fe1 C4 C3 -154.57(12)
C7 Fe1 C4 C3 -111.74(13)
C5 Fe1 C4 C3 119.51(17)
C10 Fe1 C4 C3 169.66(15)
C8 Fe1 C4 C5 170.00(12)
C2 Fe1 C4 C5 -81.90(13)
C1 Fe1 C4 C5 -37.72(11)
C9 Fe1 C4 C5 -155.8(2)
C6 Fe1 C4 C5 85.92(13)
C7 Fe1 C4 C5 128.75(12)
C10 Fe1 C4 C5 50.2(2)
C3 Fe1 C4 C5 -119.51(17)
C5 C4 C3 C2 0.0(2)
Fe1 C4 C3 C2 -59.13(13)
C5 C4 C3 Fe1 59.14(13)
C8 Fe1 C3 C4 127.78(12)
C2 Fe1 C3 C4 -119.45(17)
C1 Fe1 C3 C4 -81.37(13)
C9 Fe1 C3 C4 167.97(11)
C6 Fe1 C3 C4 54.2(2)
C7 Fe1 C3 C4 85.70(13)
C5 Fe1 C3 C4 -37.51(12)
C10 Fe1 C3 C4 -163.8(2)
C8 Fe1 C3 C2 -112.77(13)
C1 Fe1 C3 C2 38.08(12)
C9 Fe1 C3 C2 -72.58(14)
C6 Fe1 C3 C2 173.60(15)
C7 Fe1 C3 C2 -154.85(12)
C5 Fe1 C3 C2 81.94(13)
C10 Fe1 C3 C2 -44.4(3)
C4 Fe1 C3 C2 119.45(17)
C4 C3 C2 C1 -0.1(2)
Fe1 C3 C2 C1 -59.58(13)
C4 C3 C2 Fe1 59.45(13)
C8 Fe1 C2 C3 83.47(13)
C1 Fe1 C2 C3 -118.83(17)
C9 Fe1 C2 C3 125.99(12)
C6 Fe1 C2 C3 -167.7(3)
C7 Fe1 C2 C3 50.9(2)
C5 Fe1 C2 C3 -81.07(12)
C10 Fe1 C2 C3 166.04(11)
C4 Fe1 C2 C3 -37.35(12)
C8 Fe1 C2 C1 -157.71(12)
C9 Fe1 C2 C1 -115.19(12)
C6 Fe1 C2 C1 -48.9(4)
C7 Fe1 C2 C1 169.74(15)
C5 Fe1 C2 C1 37.75(12)
C10 Fe1 C2 C1 -75.14(14)
C3 Fe1 C2 C1 118.83(17)
C4 Fe1 C2 C1 81.48(12)
C4 C5 C1 C2 -0.2(2)
Fe1 C5 C1 C2 59.43(13)
C4 C5 C1 Fe1 -59.63(13)
C3 C2 C1 C5 0.2(2)
Fe1 C2 C1 C5 -59.62(12)
C3 C2 C1 Fe1 59.82(13)
C8 Fe1 C1 C5 164.87(15)
C2 Fe1 C1 C5 118.94(16)
C9 Fe1 C1 C5 -159.12(11)
C6 Fe1 C1 C5 -74.48(14)
C7 Fe1 C1 C5 -38.9(4)
C10 Fe1 C1 C5 -115.62(11)
C3 Fe1 C1 C5 81.13(12)
C4 Fe1 C1 C5 37.62(11)
C8 Fe1 C1 C2 45.9(2)
C9 Fe1 C1 C2 81.94(13)
C6 Fe1 C1 C2 166.58(11)
C7 Fe1 C1 C2 -157.8(3)
C5 Fe1 C1 C2 -118.94(16)
C10 Fe1 C1 C2 125.44(12)
C3 Fe1 C1 C2 -37.81(12)
C4 Fe1 C1 C2 -81.33(12)
C8 Fe1 C6 C7 -37.65(12)
C2 Fe1 C6 C7 -152.3(3)
C1 Fe1 C6 C7 168.21(12)
C9 Fe1 C6 C7 -81.56(12)
C5 Fe1 C6 C7 126.32(12)
C10 Fe1 C6 C7 -119.67(16)
C3 Fe1 C6 C7 45.3(2)
C4 Fe1 C6 C7 82.72(13)
C8 Fe1 C6 C10 82.03(11)
C2 Fe1 C6 C10 -32.7(4)
C1 Fe1 C6 C10 -72.12(13)
C9 Fe1 C6 C10 38.12(10)
C7 Fe1 C6 C10 119.67(16)
C5 Fe1 C6 C10 -114.01(11)
C3 Fe1 C6 C10 164.99(15)
C4 Fe1 C6 C10 -157.61(10)
C10 C6 C7 C8 0.2(2)
Fe1 C6 C7 C8 59.27(13)
C10 C6 C7 Fe1 -59.11(12)
C2 Fe1 C7 C8 47.6(2)
C1 Fe1 C7 C8 -163.0(3)
C9 Fe1 C7 C8 -37.54(11)
C6 Fe1 C7 C8 -119.15(16)
C5 Fe1 C7 C8 165.48(11)
C10 Fe1 C7 C8 -81.54(12)
C3 Fe1 C7 C8 82.39(13)
C4 Fe1 C7 C8 125.13(12)
C8 Fe1 C7 C6 119.15(16)
C2 Fe1 C7 C6 166.76(15)
C1 Fe1 C7 C6 -43.9(4)
C9 Fe1 C7 C6 81.61(12)
C5 Fe1 C7 C6 -75.37(13)
C10 Fe1 C7 C6 37.61(10)
C3 Fe1 C7 C6 -158.46(11)
C4 Fe1 C7 C6 -115.72(12)
C6 C7 C8 C9 0.0(2)
Fe1 C7 C8 C9 59.42(13)
C6 C7 C8 Fe1 -59.37(13)
C2 Fe1 C8 C7 -156.34(11)
C1 Fe1 C8 C7 171.85(15)
C9 Fe1 C8 C7 119.58(16)
C6 Fe1 C8 C7 37.76(11)
C5 Fe1 C8 C7 -49.0(3)
C10 Fe1 C8 C7 81.88(12)
C3 Fe1 C8 C7 -114.07(12)
C4 Fe1 C8 C7 -74.70(14)
C2 Fe1 C8 C9 84.08(13)
C1 Fe1 C8 C9 52.3(2)
C6 Fe1 C8 C9 -81.83(12)
C7 Fe1 C8 C9 -119.58(16)
C5 Fe1 C8 C9 -168.6(3)
C10 Fe1 C8 C9 -37.70(11)
C3 Fe1 C8 C9 126.35(12)
C4 Fe1 C8 C9 165.72(11)
C7 C8 C9 C10 -0.2(2)
Fe1 C8 C9 C10 59.26(12)
C7 C8 C9 Fe1 -59.50(13)
C2 Fe1 C9 C8 -112.38(13)
C1 Fe1 C9 C8 -154.87(12)
C6 Fe1 C9 C8 81.23(13)
C7 Fe1 C9 C8 37.40(12)
C5 Fe1 C9 C8 173.27(16)
C10 Fe1 C9 C8 119.41(16)
C3 Fe1 C9 C8 -72.06(15)
C4 Fe1 C9 C8 -44.0(3)
C8 Fe1 C9 C10 -119.41(16)
C2 Fe1 C9 C10 128.21(11)
C1 Fe1 C9 C10 85.72(12)
C6 Fe1 C9 C10 -38.18(10)
C7 Fe1 C9 C10 -82.01(11)
C5 Fe1 C9 C10 53.9(2)
C3 Fe1 C9 C10 168.53(10)
C4 Fe1 C9 C10 -163.4(2)
C8 C9 C10 C6 0.34(19)
Fe1 C9 C10 C6 59.45(11)
C8 C9 C10 C11 177.69(16)
Fe1 C9 C10 C11 -123.19(16)
C8 C9 C10 Fe1 -59.12(12)
C7 C6 C10 C9 -0.31(19)
Fe1 C6 C10 C9 -59.44(11)
C7 C6 C10 C11 -177.71(15)
Fe1 C6 C10 C11 123.15(16)
C7 C6 C10 Fe1 59.14(12)
C8 Fe1 C10 C9 37.56(12)
C2 Fe1 C10 C9 -70.73(14)
C1 Fe1 C10 C9 -112.63(12)
C6 Fe1 C10 C9 118.56(15)
C7 Fe1 C10 C9 81.19(12)
C5 Fe1 C10 C9 -155.64(11)
C3 Fe1 C10 C9 -36.0(3)
C4 Fe1 C10 C9 168.95(16)
C8 Fe1 C10 C6 -81.00(12)
C2 Fe1 C10 C6 170.70(11)
C1 Fe1 C10 C6 128.81(11)
C9 Fe1 C10 C6 -118.56(15)
C7 Fe1 C10 C6 -37.37(11)
C5 Fe1 C10 C6 85.80(12)
C3 Fe1 C10 C6 -154.5(3)
C4 Fe1 C10 C6 50.4(2)
C8 Fe1 C10 C11 159.15(17)
C2 Fe1 C10 C11 50.85(18)
C1 Fe1 C10 C11 8.96(17)
C9 Fe1 C10 C11 121.59(19)
C6 Fe1 C10 C11 -119.85(19)
C7 Fe1 C10 C11 -157.23(17)
C5 Fe1 C10 C11 -34.05(18)
C3 Fe1 C10 C11 85.6(3)
C4 Fe1 C10 C11 -69.5(2)
C21 N1 C11 C10 82.3(2)
N2 N1 C11 C10 -103.92(15)
C21 N1 C11 C12 -157.18(16)
N2 N1 C11 C12 16.65(16)
C9 C10 C11 N1 -104.11(18)
C6 C10 C11 N1 72.8(2)
Fe1 C10 C11 N1 163.79(12)
C9 C10 C11 C12 144.09(17)
C6 C10 C11 C12 -39.0(2)
Fe1 C10 C11 C12 52.0(2)
N1 C11 C12 C13 -15.48(15)
C10 C11 C12 C13 101.72(15)
N1 N2 C13 C14 179.95(14)
N1 N2 C13 C12 -1.10(19)
C11 C12 C13 N2 11.39(18)
C11 C12 C13 C14 -169.70(15)
N2 C13 C14 C15 172.56(16)
C12 C13 C14 C15 -6.3(2)
N2 C13 C14 C19 -8.2(2)
C12 C13 C14 C19 172.93(16)
C19 C14 C15 C16 -0.1(3)
C13 C14 C15 C16 179.08(16)
C14 C15 C16 C17 0.1(3)
C15 C16 C17 C18 -0.2(3)
C15 C16 C17 C20 -179.84(18)
C16 C17 C18 C19 0.3(3)
C20 C17 C18 C19 -179.98(18)
C17 C18 C19 C14 -0.4(3)
C15 C14 C19 C18 0.3(3)
C13 C14 C19 C18 -178.90(16)
N2 N1 C21 S2 -174.50(11)
C11 N1 C21 S2 -1.1(2)
N2 N1 C21 S1 5.40(19)
C11 N1 C21 S1 178.78(12)
C22 S1 C21 N1 175.13(13)
C22 S1 C21 S2 -4.97(14)
C21 S1 C22 C23 -175.12(14)
S1 C22 C23 C24 102.92(18)
S1 C22 C23 C28 -78.0(2)
C24 C23 C28 C27 2.2(3)
C22 C23 C28 C27 -176.87(18)
C23 C28 C27 C26 -1.2(3)
C28 C27 C26 C25 -0.7(3)
C27 C26 C25 C24 1.7(3)
C28 C23 C24 C25 -1.2(3)
C22 C23 C24 C25 177.82(18)
C26 C25 C24 C23 -0.7(3)
